data_4067577
loop_
_publ_author_name
'Mutseneck, Elena V.'
'Reus, Christian'
'Sch\"odel, Frauke'
'Bolte, Michael'
'Lerner, Hans-Wolfram'
'Wagner, Matthias'

_publ_section_title
;
 Reactions of [Cp*RuCl]4and [(p-cymene)RuCl2]2with the Tridentate Ligand
 [Ph(pz)B(\m-O)(\m-pz)B(pz)Ph]&#x2212;
;
_journal_issue 4
_journal_name_full Organometallics
_journal_page_first 966
_journal_paper_doi 10.1021/om901022d
_journal_volume 29
_journal_year 2010
_chemical_formula_moiety 'C31 H33 B2 N6 O Ru, F6 P'
_chemical_formula_sum 'C31 H33 B2 F6 N6 O P Ru'
_chemical_formula_weight 773.29
_chemical_name_systematic ?
_space_group_IT_number 14
_symmetry_cell_setting monoclinic
_symmetry_space_group_name_Hall '-P 2yn'
_symmetry_space_group_name_H-M 'P 1 21/n 1'
_atom_sites_solution_hydrogens geom
_atom_sites_solution_primary direct
_atom_sites_solution_secondary difmap
_audit_creation_method SHELXL-97
_cell_angle_alpha 90.00
_cell_angle_beta 98.294(6)
_cell_angle_gamma 90.00
_cell_formula_units_Z 4
_cell_length_a 10.2902(8)
_cell_length_b 18.1133(17)
_cell_length_c 19.9280(17)
_cell_measurement_reflns_used 9267
_cell_measurement_temperature 173(2)
_cell_measurement_theta_max 25.7
_cell_measurement_theta_min 3.5
_cell_volume 3675.5(5)
_computing_cell_refinement 'X-Area (Stoe & Cie, 2001)'
_computing_data_collection 'X-Area (Stoe & Cie, 2001)'
_computing_data_reduction 'X-Area (Stoe & Cie, 2001)'
_computing_molecular_graphics 'XP in SHELXTL-Plus (Sheldrick, 1991)'
_computing_publication_material SHELXL97
_computing_structure_refinement 'SHELXL97 (Sheldrick, 2008) '
_computing_structure_solution 'SHELXS97 (Sheldrick, 2008) '
_diffrn_ambient_temperature 173(2)
_diffrn_measured_fraction_theta_full 0.997
_diffrn_measured_fraction_theta_max 0.985
_diffrn_measurement_device_type 'STOE IPDS II two-circle-diffractometer'
_diffrn_measurement_method \w
_diffrn_radiation_monochromator graphite
_diffrn_radiation_source 'fine-focus sealed tube'
_diffrn_radiation_type MoK\a
_diffrn_radiation_wavelength 0.71073
_diffrn_reflns_av_R_equivalents 0.0818
_diffrn_reflns_av_sigmaI/netI 0.1560
_diffrn_reflns_limit_h_max 12
_diffrn_reflns_limit_h_min -9
_diffrn_reflns_limit_k_max 21
_diffrn_reflns_limit_k_min -21
_diffrn_reflns_limit_l_max 24
_diffrn_reflns_limit_l_min -24
_diffrn_reflns_number 19714
_diffrn_reflns_theta_full 25.00
_diffrn_reflns_theta_max 25.68
_diffrn_reflns_theta_min 3.44
_diffrn_standards_number 0
_exptl_absorpt_coefficient_mu 0.533
_exptl_absorpt_correction_T_max 0.9586
_exptl_absorpt_correction_T_min 0.8917
_exptl_absorpt_correction_type multi-scan
_exptl_absorpt_process_details 'MULABS (Spek, 2003; Blessing, 1995)'
_exptl_crystal_colour yellow
_exptl_crystal_density_diffrn 1.397
_exptl_crystal_density_method 'not measured'
_exptl_crystal_description needle
_exptl_crystal_F_000 1568
_exptl_crystal_size_max 0.22
_exptl_crystal_size_mid 0.08
_exptl_crystal_size_min 0.08
_refine_diff_density_max 0.684
_refine_diff_density_min -0.963
_refine_diff_density_rms 0.108
_refine_ls_extinction_coef 0.0020(3)
_refine_ls_extinction_expression Fc^*^=kFc[1+0.001xFc^2^\l^3^/sin(2\q)]^-1/4^
_refine_ls_extinction_method SHELXL
_refine_ls_goodness_of_fit_ref 0.882
_refine_ls_hydrogen_treatment constr
_refine_ls_matrix_type full
_refine_ls_number_parameters 437
_refine_ls_number_reflns 6877
_refine_ls_number_restraints 0
_refine_ls_restrained_S_all 0.882
_refine_ls_R_factor_all 0.1078
_refine_ls_R_factor_gt 0.0541
_refine_ls_shift/su_max 0.000
_refine_ls_shift/su_mean 0.000
_refine_ls_structure_factor_coef Fsqd
_refine_ls_weighting_details 'calc w=1/[\s^2^(Fo^2^)+(0.0353P)^2^] where P=(Fo^2^+2Fc^2^)/3'
_refine_ls_weighting_scheme calc
_refine_ls_wR_factor_gt 0.1063
_refine_ls_wR_factor_ref 0.1175
_reflns_number_gt 3944
_reflns_number_total 6877
_reflns_threshold_expression I>2\s(I)
_cod_data_source_file om901022d_si_001.cif
_cod_data_source_block wa871
_cod_depositor_comments
;
The following automatic conversions were performed:

'_symmetry_cell_setting' value 'Monoclinic' changed to 'monoclinic'
according to /home/saulius/struct/CIF-dictionaries/cif_core.dic
dictionary named 'cif_core.dic' version 2.4.1 from 2010-06-29.

Automatic conversion script
Id: cif_fix_values 1715 2011-07-08 13:25:40Z adriana 
;
_cod_original_sg_symbol_H-M P21/n
_cod_database_code 4067577

loop_
_symmetry_equiv_pos_as_xyz
'x, y, z'
'-x+1/2, y+1/2, -z+1/2'
'-x, -y, -z'
'x-1/2, -y-1/2, z-1/2'

loop_
_atom_site_label
_atom_site_type_symbol
_atom_site_fract_x
_atom_site_fract_y
_atom_site_fract_z
_atom_site_U_iso_or_equiv
_atom_site_adp_type
_atom_site_occupancy
_atom_site_symmetry_multiplicity
_atom_site_calc_flag
_atom_site_refinement_flags
Ru1 Ru 0.54530(5) 0.19637(2) 0.37018(2) 0.01855(14) Uani 1 1 d .
O1 O 0.3806(4) 0.20727(17) 0.42351(15) 0.0168(8) Uani 1 1 d .
B1 B 0.2595(7) 0.1793(3) 0.3851(3) 0.0167(14) Uani 1 1 d .
B2 B 0.4061(6) 0.1845(3) 0.4960(3) 0.0219(14) Uani 1 1 d .
N1 N 0.2938(5) 0.1168(2) 0.3372(2) 0.0218(11) Uani 1 1 d .
N2 N 0.4216(5) 0.1141(2) 0.3263(2) 0.0213(10) Uani 1 1 d .
C3 C 0.4341(7) 0.0552(3) 0.2847(3) 0.0309(15) Uani 1 1 d .
H3 H 0.5132 0.0395 0.2696 0.037 Uiso 1 1 calc R
C4 C 0.3120(7) 0.0223(3) 0.2682(3) 0.0374(16) Uani 1 1 d .
H4 H 0.2913 -0.0191 0.2393 0.045 Uiso 1 1 calc R
C5 C 0.2265(6) 0.0615(3) 0.3022(3) 0.0303(14) Uani 1 1 d .
H5 H 0.1356 0.0514 0.3012 0.036 Uiso 1 1 calc R
N11 N 0.5188(5) 0.1275(2) 0.5024(2) 0.0246(11) Uani 1 1 d .
N12 N 0.5942(5) 0.1240(2) 0.4509(2) 0.0217(11) Uani 1 1 d .
C13 C 0.6913(6) 0.0756(3) 0.4704(3) 0.0298(14) Uani 1 1 d .
H13 H 0.7581 0.0621 0.4445 0.036 Uiso 1 1 calc R
C14 C 0.6788(7) 0.0482(3) 0.5343(3) 0.0346(16) Uani 1 1 d .
H14 H 0.7346 0.0135 0.5601 0.041 Uiso 1 1 calc R
C15 C 0.5692(7) 0.0817(3) 0.5527(3) 0.0322(15) Uani 1 1 d .
H15 H 0.5348 0.0737 0.5938 0.039 Uiso 1 1 calc R
N21 N 0.1928(4) 0.1415(2) 0.4433(2) 0.0201(10) Uani 1 1 d .
N22 N 0.2739(5) 0.1462(2) 0.5040(2) 0.0224(11) Uani 1 1 d .
C23 C 0.2096(7) 0.1165(3) 0.5528(3) 0.0327(15) Uani 1 1 d .
H23 H 0.2427 0.1140 0.5997 0.039 Uiso 1 1 calc R
C24 C 0.0861(7) 0.0903(3) 0.5222(3) 0.0337(15) Uani 1 1 d .
H24 H 0.0216 0.0656 0.5435 0.040 Uiso 1 1 calc R
C25 C 0.0796(6) 0.1089(3) 0.4532(3) 0.0283(14) Uani 1 1 d .
H25 H 0.0068 0.0999 0.4191 0.034 Uiso 1 1 calc R
C31 C 0.1646(6) 0.2432(3) 0.3487(3) 0.0213(13) Uani 1 1 d .
C32 C 0.1747(7) 0.3136(3) 0.3771(3) 0.0361(15) Uani 1 1 d .
H32 H 0.2382 0.3230 0.4157 0.043 Uiso 1 1 calc R
C33 C 0.0906(8) 0.3717(4) 0.3488(4) 0.049(2) Uani 1 1 d .
H33 H 0.0978 0.4194 0.3689 0.059 Uiso 1 1 calc R
C34 C 0.0008(8) 0.3592(4) 0.2936(4) 0.055(2) Uani 1 1 d .
H34 H -0.0563 0.3977 0.2752 0.066 Uiso 1 1 calc R
C35 C -0.0077(7) 0.2892(4) 0.2636(4) 0.053(2) Uani 1 1 d .
H35 H -0.0694 0.2805 0.2241 0.063 Uiso 1 1 calc R
C36 C 0.0733(6) 0.2325(3) 0.2912(3) 0.0343(15) Uani 1 1 d .
H36 H 0.0662 0.1853 0.2703 0.041 Uiso 1 1 calc R
C41 C 0.4388(6) 0.2523(3) 0.5482(3) 0.0251(14) Uani 1 1 d .
C42 C 0.5683(7) 0.2729(3) 0.5701(3) 0.0334(15) Uani 1 1 d .
H42 H 0.6377 0.2443 0.5568 0.040 Uiso 1 1 calc R
C43 C 0.5986(8) 0.3352(3) 0.6115(3) 0.0440(18) Uani 1 1 d .
H43 H 0.6873 0.3501 0.6240 0.053 Uiso 1 1 calc R
C44 C 0.4986(8) 0.3745(4) 0.6338(3) 0.046(2) Uani 1 1 d .
H44 H 0.5190 0.4156 0.6630 0.055 Uiso 1 1 calc R
C45 C 0.3713(8) 0.3553(4) 0.6147(3) 0.0449(19) Uani 1 1 d .
H45 H 0.3033 0.3827 0.6307 0.054 Uiso 1 1 calc R
C46 C 0.3399(7) 0.2947(3) 0.5709(3) 0.0347(15) Uani 1 1 d .
H46 H 0.2504 0.2823 0.5567 0.042 Uiso 1 1 calc R
C51 C 0.7308(6) 0.2618(3) 0.3921(3) 0.0304(15) Uani 1 1 d .
C52 C 0.6271(6) 0.3094(3) 0.3847(3) 0.0266(13) Uani 1 1 d .
H52 H 0.6197 0.3450 0.4189 0.032 Uiso 1 1 calc R
C53 C 0.5289(6) 0.3065(3) 0.3258(2) 0.0263(12) Uani 1 1 d .
H53 H 0.4556 0.3388 0.3234 0.032 Uiso 1 1 calc R
C54 C 0.5366(6) 0.2582(3) 0.2718(2) 0.0243(13) Uani 1 1 d .
C55 C 0.6425(6) 0.2073(3) 0.2819(3) 0.0284(14) Uani 1 1 d .
H55 H 0.6491 0.1715 0.2477 0.034 Uiso 1 1 calc R
C56 C 0.7384(6) 0.2074(3) 0.3400(3) 0.0317(15) Uani 1 1 d .
H56 H 0.8072 0.1720 0.3448 0.038 Uiso 1 1 calc R
C57 C 0.8363(7) 0.2627(4) 0.4529(3) 0.0411(17) Uani 1 1 d .
H57A H 0.8126 0.2980 0.4864 0.062 Uiso 1 1 calc R
H57B H 0.9200 0.2774 0.4388 0.062 Uiso 1 1 calc R
H57C H 0.8450 0.2133 0.4731 0.062 Uiso 1 1 calc R
C58 C 0.4347(7) 0.2546(3) 0.2091(3) 0.0351(16) Uani 1 1 d .
H58 H 0.3881 0.2061 0.2089 0.042 Uiso 1 1 calc R
C59 C 0.3325(7) 0.3163(4) 0.2056(3) 0.052(2) Uani 1 1 d .
H59A H 0.3757 0.3641 0.2024 0.078 Uiso 1 1 calc R
H59B H 0.2900 0.3152 0.2465 0.078 Uiso 1 1 calc R
H59C H 0.2663 0.3091 0.1656 0.078 Uiso 1 1 calc R
C60 C 0.5081(9) 0.2577(5) 0.1459(3) 0.072(3) Uani 1 1 d .
H60A H 0.5589 0.3035 0.1469 0.108 Uiso 1 1 calc R
H60B H 0.4440 0.2562 0.1045 0.108 Uiso 1 1 calc R
H60C H 0.5675 0.2153 0.1467 0.108 Uiso 1 1 calc R
P1 P 0.65734(17) 0.48904(8) 0.22525(7) 0.0270(4) Uani 1 1 d .
F1 F 0.5440(4) 0.4741(2) 0.16267(17) 0.0539(11) Uani 1 1 d .
F2 F 0.7559(4) 0.5082(2) 0.1719(2) 0.0629(13) Uani 1 1 d .
F3 F 0.6116(4) 0.57432(17) 0.22490(19) 0.0510(11) Uani 1 1 d .
F4 F 0.5572(4) 0.47185(19) 0.27697(18) 0.0484(11) Uani 1 1 d .
F5 F 0.7712(4) 0.5071(3) 0.28525(19) 0.0675(14) Uani 1 1 d .
F6 F 0.6999(4) 0.40430(19) 0.22332(19) 0.0531(11) Uani 1 1 d .

loop_
_atom_site_aniso_label
_atom_site_aniso_U_11
_atom_site_aniso_U_22
_atom_site_aniso_U_33
_atom_site_aniso_U_23
_atom_site_aniso_U_13
_atom_site_aniso_U_12
Ru1 0.0172(2) 0.0200(2) 0.0193(2) 0.0002(2) 0.00543(15) 0.0001(3)
O1 0.020(2) 0.0171(19) 0.0139(16) 0.0020(14) 0.0049(15) -0.0017(17)
B1 0.021(4) 0.015(3) 0.016(3) 0.001(2) 0.008(3) 0.003(3)
B2 0.015(4) 0.024(4) 0.027(3) 0.001(3) 0.001(3) 0.006(3)
N1 0.019(3) 0.025(2) 0.024(2) 0.0008(19) 0.011(2) -0.003(2)
N2 0.018(3) 0.025(2) 0.022(2) -0.0021(19) 0.008(2) -0.004(2)
C3 0.032(4) 0.025(3) 0.038(3) -0.007(3) 0.015(3) 0.003(3)
C4 0.036(4) 0.039(4) 0.038(3) -0.011(3) 0.008(3) -0.013(3)
C5 0.022(4) 0.035(3) 0.032(3) -0.010(3) -0.002(3) -0.006(3)
N11 0.023(3) 0.026(2) 0.024(2) 0.002(2) 0.000(2) 0.003(2)
N12 0.021(3) 0.025(2) 0.021(2) -0.0030(19) 0.009(2) 0.005(2)
C13 0.023(4) 0.027(3) 0.040(3) 0.004(3) 0.007(3) 0.010(3)
C14 0.041(5) 0.027(3) 0.034(3) 0.011(3) 0.000(3) 0.011(3)
C15 0.042(5) 0.034(3) 0.018(3) 0.005(2) -0.002(3) 0.006(3)
N21 0.015(3) 0.025(2) 0.023(2) 0.0049(18) 0.010(2) -0.001(2)
N22 0.022(3) 0.026(2) 0.020(2) 0.0024(18) 0.006(2) 0.000(2)
C23 0.046(5) 0.031(3) 0.023(3) 0.005(2) 0.013(3) 0.003(3)
C24 0.040(5) 0.029(3) 0.035(3) 0.009(3) 0.017(3) 0.003(3)
C25 0.027(4) 0.029(3) 0.030(3) 0.005(2) 0.008(3) 0.004(3)
C31 0.015(3) 0.027(3) 0.023(3) 0.007(2) 0.005(2) 0.005(3)
C32 0.033(4) 0.038(4) 0.039(3) 0.003(3) 0.012(3) 0.010(3)
C33 0.056(6) 0.030(4) 0.067(5) 0.021(3) 0.025(4) 0.014(4)
C34 0.033(5) 0.052(5) 0.079(5) 0.035(4) 0.003(4) 0.015(4)
C35 0.031(5) 0.065(5) 0.057(4) 0.035(4) -0.011(3) -0.009(4)
C36 0.028(4) 0.032(3) 0.042(4) 0.010(3) 0.002(3) -0.005(3)
C41 0.031(4) 0.027(3) 0.018(3) 0.000(2) 0.006(3) 0.006(3)
C42 0.033(4) 0.044(3) 0.020(3) -0.006(3) -0.006(3) 0.006(3)
C43 0.046(5) 0.040(4) 0.043(4) -0.008(3) -0.005(3) -0.007(4)
C44 0.069(6) 0.039(4) 0.031(3) -0.011(3) 0.009(4) 0.002(4)
C45 0.057(6) 0.044(4) 0.036(4) -0.005(3) 0.015(4) 0.016(4)
C46 0.038(4) 0.039(4) 0.029(3) -0.004(3) 0.012(3) 0.004(3)
C51 0.035(4) 0.028(3) 0.027(3) -0.002(2) -0.002(3) 0.000(3)
C52 0.035(4) 0.014(3) 0.031(3) 0.002(2) 0.007(3) -0.006(3)
C53 0.024(3) 0.025(3) 0.031(3) 0.013(3) 0.008(2) -0.002(3)
C54 0.031(4) 0.029(3) 0.014(3) 0.009(2) 0.011(2) -0.006(3)
C55 0.026(4) 0.038(4) 0.026(3) -0.001(3) 0.018(3) -0.010(3)
C56 0.016(3) 0.046(4) 0.036(3) 0.005(3) 0.012(3) 0.002(3)
C57 0.027(4) 0.061(4) 0.033(3) 0.002(3) -0.003(3) -0.007(4)
C58 0.039(4) 0.044(4) 0.023(3) 0.007(3) 0.006(3) -0.011(3)
C59 0.039(5) 0.068(5) 0.045(4) 0.025(4) -0.008(3) -0.007(4)
C60 0.067(6) 0.128(8) 0.020(3) 0.000(4) 0.005(3) -0.017(6)
P1 0.0250(10) 0.0293(8) 0.0284(8) -0.0031(6) 0.0099(7) -0.0007(7)
F1 0.046(3) 0.073(3) 0.039(2) -0.0147(19) -0.0063(19) 0.011(2)
F2 0.059(3) 0.071(3) 0.071(3) -0.020(2) 0.050(2) -0.026(2)
F3 0.067(3) 0.0217(18) 0.072(3) 0.0026(17) 0.034(2) 0.0032(19)
F4 0.062(3) 0.039(2) 0.054(2) 0.0001(17) 0.042(2) -0.005(2)
F5 0.041(3) 0.102(3) 0.054(2) -0.038(2) -0.012(2) 0.016(3)
F6 0.065(3) 0.036(2) 0.061(2) -0.0051(18) 0.016(2) 0.020(2)

loop_
_atom_type_symbol
_atom_type_description
_atom_type_scat_dispersion_real
_atom_type_scat_dispersion_imag
_atom_type_scat_source
C C 0.0033 0.0016 'International Tables Vol C Tables 4.2.6.8 and 6.1.1.4'
H H 0.0000 0.0000 'International Tables Vol C Tables 4.2.6.8 and 6.1.1.4'
B B 0.0013 0.0007 'International Tables Vol C Tables 4.2.6.8 and 6.1.1.4'
F F 0.0171 0.0103 'International Tables Vol C Tables 4.2.6.8 and 6.1.1.4'
N N 0.0061 0.0033 'International Tables Vol C Tables 4.2.6.8 and 6.1.1.4'
O O 0.0106 0.0060 'International Tables Vol C Tables 4.2.6.8 and 6.1.1.4'
P P 0.1023 0.0942 'International Tables Vol C Tables 4.2.6.8 and 6.1.1.4'
Ru Ru -1.2594 0.8363 'International Tables Vol C Tables 4.2.6.8 and 6.1.1.4'

loop_
_geom_angle_atom_site_label_1
_geom_angle_atom_site_label_2
_geom_angle_atom_site_label_3
_geom_angle
N2 Ru1 N12 86.50(17)
N2 Ru1 O1 78.05(15)
N12 Ru1 O1 78.12(15)
N2 Ru1 C55 92.92(19)
N12 Ru1 C55 126.9(2)
O1 Ru1 C55 153.25(18)
N2 Ru1 C56 118.8(2)
N12 Ru1 C56 98.3(2)
O1 Ru1 C56 162.74(17)
C55 Ru1 C56 38.1(2)
N2 Ru1 C53 118.74(19)
N12 Ru1 C53 152.46(18)
O1 Ru1 C53 95.55(17)
C55 Ru1 C53 66.6(2)
C56 Ru1 C53 79.8(2)
N2 Ru1 C52 156.73(19)
N12 Ru1 C52 115.87(18)
O1 Ru1 C52 99.40(17)
C55 Ru1 C52 79.0(2)
C56 Ru1 C52 66.7(2)
C53 Ru1 C52 38.07(19)
N2 Ru1 C51 156.92(19)
N12 Ru1 C51 94.49(19)
O1 Ru1 C51 124.76(17)
C55 Ru1 C51 68.1(2)
C56 Ru1 C51 38.2(2)
C53 Ru1 C51 66.9(2)
C52 Ru1 C51 35.7(2)
N2 Ru1 C54 92.61(18)
N12 Ru1 C54 164.41(19)
O1 Ru1 C54 116.94(18)
C55 Ru1 C54 37.5(2)
C56 Ru1 C54 68.6(2)
C53 Ru1 C54 36.77(19)
C52 Ru1 C54 67.66(19)
C51 Ru1 C54 80.3(2)
B1 O1 B2 115.5(4)
B1 O1 Ru1 112.8(3)
B2 O1 Ru1 114.6(3)
O1 B1 N1 108.9(5)
O1 B1 N21 101.2(4)
N1 B1 N21 107.1(4)
O1 B1 C31 113.7(4)
N1 B1 C31 114.9(4)
N21 B1 C31 109.9(5)
O1 B2 N11 106.9(4)
O1 B2 N22 100.9(4)
N11 B2 N22 110.5(4)
O1 B2 C41 113.9(4)
N11 B2 C41 111.8(5)
N22 B2 C41 112.2(5)
C5 N1 N2 109.0(4)
C5 N1 B1 135.4(5)
N2 N1 B1 115.6(4)
N1 N2 C3 107.5(5)
N1 N2 Ru1 117.1(3)
C3 N2 Ru1 135.3(4)
N2 C3 C4 108.5(5)
N2 C3 H3 125.7
C4 C3 H3 125.7
C5 C4 C3 106.3(5)
C5 C4 H4 126.8
C3 C4 H4 126.8
N1 C5 C4 108.6(6)
N1 C5 H5 125.7
C4 C5 H5 125.7
C15 N11 N12 109.2(5)
C15 N11 B2 132.7(5)
N12 N11 B2 117.8(4)
C13 N12 N11 106.8(4)
C13 N12 Ru1 136.2(4)
N11 N12 Ru1 116.7(3)
N12 C13 C14 109.6(5)
N12 C13 H13 125.2
C14 C13 H13 125.2
C15 C14 C13 105.9(5)
C15 C14 H14 127.1
C13 C14 H14 127.1
N11 C15 C14 108.5(5)
N11 C15 H15 125.7
C14 C15 H15 125.7
C25 N21 N22 109.1(4)
C25 N21 B1 140.6(5)
N22 N21 B1 110.2(4)
C23 N22 N21 108.0(5)
C23 N22 B2 140.4(5)
N21 N22 B2 111.6(4)
N22 C23 C24 109.0(5)
N22 C23 H23 125.5
C24 C23 H23 125.5
C25 C24 C23 104.7(5)
C25 C24 H24 127.6
C23 C24 H24 127.6
N21 C25 C24 109.2(5)
N21 C25 H25 125.4
C24 C25 H25 125.4
C36 C31 C32 117.7(5)
C36 C31 B1 124.3(5)
C32 C31 B1 117.9(5)
C31 C32 C33 120.7(6)
C31 C32 H32 119.7
C33 C32 H32 119.7
C34 C33 C32 120.2(7)
C34 C33 H33 119.9
C32 C33 H33 119.9
C33 C34 C35 119.6(6)
C33 C34 H34 120.2
C35 C34 H34 120.2
C36 C35 C34 120.3(6)
C36 C35 H35 119.8
C34 C35 H35 119.8
C35 C36 C31 121.5(6)
C35 C36 H36 119.3
C31 C36 H36 119.3
C42 C41 C46 117.4(5)
C42 C41 B2 120.5(5)
C46 C41 B2 122.1(6)
C41 C42 C43 121.3(6)
C41 C42 H42 119.3
C43 C42 H42 119.4
C44 C43 C42 119.4(7)
C44 C43 H43 120.3
C42 C43 H43 120.3
C45 C44 C43 120.9(6)
C45 C44 H44 119.6
C43 C44 H44 119.6
C44 C45 C46 120.0(6)
C44 C45 H45 120.0
C46 C45 H45 120.0
C41 C46 C45 120.9(6)
C41 C46 H46 119.5
C45 C46 H46 119.5
C52 C51 C56 118.4(5)
C52 C51 C57 122.9(5)
C56 C51 C57 118.6(6)
C52 C51 Ru1 71.4(4)
C56 C51 Ru1 68.3(3)
C57 C51 Ru1 131.2(4)
C51 C52 C53 120.9(5)
C51 C52 Ru1 72.9(3)
C53 C52 Ru1 69.5(3)
C51 C52 H52 119.5
C53 C52 H52 119.5
Ru1 C52 H52 130.7
C54 C53 C52 122.8(6)
C54 C53 Ru1 74.3(3)
C52 C53 Ru1 72.4(3)
C54 C53 H53 118.6
C52 C53 H53 118.6
Ru1 C53 H53 126.7
C53 C54 C55 115.2(5)
C53 C54 C58 123.6(6)
C55 C54 C58 121.0(5)
C53 C54 Ru1 68.9(3)
C55 C54 Ru1 67.7(3)
C58 C54 Ru1 129.4(4)
C56 C55 C54 123.2(5)
C56 C55 Ru1 71.4(3)
C54 C55 Ru1 74.8(3)
C56 C55 H55 118.4
C54 C55 H55 118.4
Ru1 C55 H55 127.7
C55 C56 C51 119.3(6)
C55 C56 Ru1 70.6(3)
C51 C56 Ru1 73.5(3)
C55 C56 H56 120.4
C51 C56 H56 120.4
Ru1 C56 H56 127.6
C51 C57 H57A 109.5
C51 C57 H57B 109.5
H57A C57 H57B 109.5
C51 C57 H57C 109.5
H57A C57 H57C 109.5
H57B C57 H57C 109.5
C54 C58 C59 113.4(5)
C54 C58 C60 107.8(6)
C59 C58 C60 110.3(5)
C54 C58 H58 108.4
C59 C58 H58 108.4
C60 C58 H58 108.4
C58 C59 H59A 109.5
C58 C59 H59B 109.5
H59A C59 H59B 109.5
C58 C59 H59C 109.5
H59A C59 H59C 109.5
H59B C59 H59C 109.5
C58 C60 H60A 109.5
C58 C60 H60B 109.5
H60A C60 H60B 109.5
C58 C60 H60C 109.5
H60A C60 H60C 109.5
H60B C60 H60C 109.5
F5 P1 F4 91.7(2)
F5 P1 F6 92.4(2)
F4 P1 F6 91.9(2)
F5 P1 F1 177.3(3)
F4 P1 F1 90.3(2)
F6 P1 F1 89.4(2)
F5 P1 F2 89.2(2)
F4 P1 F2 178.4(3)
F6 P1 F2 89.4(2)
F1 P1 F2 88.8(2)
F5 P1 F3 89.4(2)
F4 P1 F3 88.5(2)
F6 P1 F3 178.2(2)
F1 P1 F3 88.8(2)
F2 P1 F3 90.1(2)

loop_
_geom_bond_atom_site_label_1
_geom_bond_atom_site_label_2
_geom_bond_distance
Ru1 N2 2.070(4)
Ru1 N12 2.079(4)
Ru1 O1 2.135(3)
Ru1 C55 2.156(5)
Ru1 C56 2.166(6)
Ru1 C53 2.179(5)
Ru1 C52 2.217(5)
Ru1 C51 2.236(6)
Ru1 C54 2.248(5)
O1 B1 1.456(7)
O1 B2 1.489(6)
B1 N1 1.554(7)
B1 N21 1.586(7)
B1 C31 1.618(8)
B2 N11 1.545(8)
B2 N22 1.556(8)
B2 C41 1.613(8)
N1 C5 1.352(7)
N1 N2 1.365(6)
N2 C3 1.370(6)
C3 C4 1.387(9)
C3 H3 0.9500
C4 C5 1.383(8)
C4 H4 0.9500
C5 H5 0.9500
N11 C15 1.345(6)
N11 N12 1.375(6)
N12 C13 1.345(7)
C13 C14 1.390(8)
C13 H13 0.9500
C14 C15 1.376(9)
C14 H14 0.9500
C15 H15 0.9500
N21 C25 1.345(7)
N21 N22 1.369(6)
N22 C23 1.362(7)
C23 C24 1.409(9)
C23 H23 0.9500
C24 C25 1.408(7)
C24 H24 0.9500
C25 H25 0.9500
C31 C36 1.387(8)
C31 C32 1.393(8)
C32 C33 1.425(9)
C32 H32 0.9500
C33 C34 1.351(10)
C33 H33 0.9500
C34 C35 1.399(10)
C34 H34 0.9500
C35 C36 1.386(9)
C35 H35 0.9500
C36 H36 0.9500
C41 C42 1.392(9)
C41 C46 1.400(8)
C42 C43 1.407(8)
C42 H42 0.9500
C43 C44 1.377(10)
C43 H43 0.9500
C44 C45 1.355(10)
C44 H44 0.9500
C45 C46 1.410(8)
C45 H45 0.9500
C46 H46 0.9500
C51 C52 1.364(8)
C51 C56 1.442(8)
C51 C57 1.506(8)
C52 C53 1.434(7)
C52 H52 0.9500
C53 C54 1.398(7)
C53 H53 0.9500
C54 C55 1.420(8)
C54 C58 1.512(8)
C55 C56 1.409(8)
C55 H55 0.9500
C56 H56 0.9500
C57 H57A 0.9800
C57 H57B 0.9800
C57 H57C 0.9800
C58 C59 1.529(9)
C58 C60 1.561(9)
C58 H58 1.0000
C59 H59A 0.9800
C59 H59B 0.9800
C59 H59C 0.9800
C60 H60A 0.9800
C60 H60B 0.9800
C60 H60C 0.9800
P1 F5 1.583(4)
P1 F4 1.590(4)
P1 F6 1.598(4)
P1 F1 1.602(4)
P1 F2 1.610(4)
P1 F3 1.615(4)

loop_
_geom_torsion_atom_site_label_1
_geom_torsion_atom_site_label_2
_geom_torsion_atom_site_label_3
_geom_torsion_atom_site_label_4
_geom_torsion
N2 Ru1 O1 B1 -24.6(3)
N12 Ru1 O1 B1 -113.5(3)
C55 Ru1 O1 B1 47.7(5)
C56 Ru1 O1 B1 167.0(6)
C53 Ru1 O1 B1 93.6(3)
C52 Ru1 O1 B1 131.8(3)
C51 Ru1 O1 B1 159.3(3)
C54 Ru1 O1 B1 62.2(3)
N2 Ru1 O1 B2 110.3(3)
N12 Ru1 O1 B2 21.4(3)
C55 Ru1 O1 B2 -177.4(4)
C56 Ru1 O1 B2 -58.1(7)
C53 Ru1 O1 B2 -131.5(3)
C52 Ru1 O1 B2 -93.3(3)
C51 Ru1 O1 B2 -65.8(4)
C54 Ru1 O1 B2 -162.9(3)
B2 O1 B1 N1 -105.7(5)
Ru1 O1 B1 N1 28.8(4)
B2 O1 B1 N21 6.9(5)
Ru1 O1 B1 N21 141.4(3)
B2 O1 B1 C31 124.7(5)
Ru1 O1 B1 C31 -100.8(4)
B1 O1 B2 N11 107.6(5)
Ru1 O1 B2 N11 -26.0(5)
B1 O1 B2 N22 -7.9(5)
Ru1 O1 B2 N22 -141.6(3)
B1 O1 B2 C41 -128.4(5)
Ru1 O1 B2 C41 98.0(5)
O1 B1 N1 C5 162.5(5)
N21 B1 N1 C5 53.8(7)
C31 B1 N1 C5 -68.6(7)
O1 B1 N1 N2 -17.0(5)
N21 B1 N1 N2 -125.7(4)
C31 B1 N1 N2 111.9(5)
C5 N1 N2 C3 -1.1(5)
B1 N1 N2 C3 178.6(4)
C5 N1 N2 Ru1 176.9(3)
B1 N1 N2 Ru1 -3.4(5)
N12 Ru1 N2 N1 93.7(3)
O1 Ru1 N2 N1 15.2(3)
C55 Ru1 N2 N1 -139.4(4)
C56 Ru1 N2 N1 -168.8(3)
C53 Ru1 N2 N1 -74.7(4)
C52 Ru1 N2 N1 -70.8(6)
C51 Ru1 N2 N1 -173.0(4)
C54 Ru1 N2 N1 -101.8(4)
N12 Ru1 N2 C3 -89.0(5)
O1 Ru1 N2 C3 -167.6(5)
C55 Ru1 N2 C3 37.9(5)
C56 Ru1 N2 C3 8.5(6)
C53 Ru1 N2 C3 102.6(5)
C52 Ru1 N2 C3 106.5(7)
C51 Ru1 N2 C3 4.3(8)
C54 Ru1 N2 C3 75.5(5)
N1 N2 C3 C4 1.6(6)
Ru1 N2 C3 C4 -175.8(4)
N2 C3 C4 C5 -1.5(7)
N2 N1 C5 C4 0.2(6)
B1 N1 C5 C4 -179.4(5)
C3 C4 C5 N1 0.8(7)
O1 B2 N11 C15 -169.3(6)
N22 B2 N11 C15 -60.4(7)
C41 B2 N11 C15 65.4(8)
O1 B2 N11 N12 17.2(6)
N22 B2 N11 N12 126.1(5)
C41 B2 N11 N12 -108.1(5)
C15 N11 N12 C13 -0.1(6)
B2 N11 N12 C13 174.9(5)
C15 N11 N12 Ru1 -175.3(4)
B2 N11 N12 Ru1 -0.3(6)
N2 Ru1 N12 C13 96.8(6)
O1 Ru1 N12 C13 175.4(6)
C55 Ru1 N12 C13 5.8(6)
C56 Ru1 N12 C13 -21.8(6)
C53 Ru1 N12 C13 -105.6(6)
C52 Ru1 N12 C13 -89.9(6)
C51 Ru1 N12 C13 -60.0(6)
C54 Ru1 N12 C13 9.7(11)
N2 Ru1 N12 N11 -89.8(4)
O1 Ru1 N12 N11 -11.3(3)
C55 Ru1 N12 N11 179.2(3)
C56 Ru1 N12 N11 151.6(4)
C53 Ru1 N12 N11 67.8(6)
C52 Ru1 N12 N11 83.5(4)
C51 Ru1 N12 N11 113.3(4)
C54 Ru1 N12 N11 -176.9(6)
N11 N12 C13 C14 -0.3(6)
Ru1 N12 C13 C14 173.5(4)
N12 C13 C14 C15 0.5(7)
N12 N11 C15 C14 0.4(7)
B2 N11 C15 C14 -173.5(6)
C13 C14 C15 N11 -0.5(7)
O1 B1 N21 C25 173.1(6)
N1 B1 N21 C25 -72.9(8)
C31 B1 N21 C25 52.6(8)
O1 B1 N21 N22 -2.9(5)
N1 B1 N21 N22 111.1(5)
C31 B1 N21 N22 -123.4(5)
C25 N21 N22 C23 -0.5(6)
B1 N21 N22 C23 176.8(4)
C25 N21 N22 B2 -179.1(4)
B1 N21 N22 B2 -1.8(6)
O1 B2 N22 C23 -172.4(6)
N11 B2 N22 C23 74.8(8)
C41 B2 N22 C23 -50.8(9)
O1 B2 N22 N21 5.6(5)
N11 B2 N22 N21 -107.2(5)
C41 B2 N22 N21 127.3(4)
N21 N22 C23 C24 1.7(6)
B2 N22 C23 C24 179.8(6)
N22 C23 C24 C25 -2.2(6)
N22 N21 C25 C24 -1.0(6)
B1 N21 C25 C24 -177.0(6)
C23 C24 C25 N21 2.0(6)
O1 B1 C31 C36 154.5(5)
N1 B1 C31 C36 28.1(8)
N21 B1 C31 C36 -92.8(6)
O1 B1 C31 C32 -25.8(7)
N1 B1 C31 C32 -152.3(5)
N21 B1 C31 C32 86.8(6)
C36 C31 C32 C33 1.9(9)
B1 C31 C32 C33 -177.7(5)
C31 C32 C33 C34 -0.6(10)
C32 C33 C34 C35 -1.1(11)
C33 C34 C35 C36 1.5(11)
C34 C35 C36 C31 -0.1(11)
C32 C31 C36 C35 -1.5(9)
B1 C31 C36 C35 178.1(6)
O1 B2 C41 C42 -93.7(6)
N11 B2 C41 C42 27.6(7)
N22 B2 C41 C42 152.4(5)
O1 B2 C41 C46 83.5(6)
N11 B2 C41 C46 -155.2(5)
N22 B2 C41 C46 -30.3(7)
C46 C41 C42 C43 -2.2(8)
B2 C41 C42 C43 175.2(5)
C41 C42 C43 C44 3.5(9)
C42 C43 C44 C45 -2.1(10)
C43 C44 C45 C46 -0.5(10)
C42 C41 C46 C45 -0.4(8)
B2 C41 C46 C45 -177.8(5)
C44 C45 C46 C41 1.8(9)
N2 Ru1 C51 C52 138.5(4)
N12 Ru1 C51 C52 -129.9(3)
O1 Ru1 C51 C52 -51.2(4)
C55 Ru1 C51 C52 102.0(4)
C56 Ru1 C51 C52 132.5(5)
C53 Ru1 C51 C52 29.1(3)
C54 Ru1 C51 C52 64.9(3)
N2 Ru1 C51 C56 6.1(6)
N12 Ru1 C51 C56 97.7(3)
O1 Ru1 C51 C56 176.3(3)
C55 Ru1 C51 C56 -30.5(3)
C53 Ru1 C51 C56 -103.4(4)
C52 Ru1 C51 C56 -132.5(5)
C54 Ru1 C51 C56 -67.5(3)
N2 Ru1 C51 C57 -103.6(7)
N12 Ru1 C51 C57 -12.0(6)
O1 Ru1 C51 C57 66.6(6)
C55 Ru1 C51 C57 -140.2(6)
C56 Ru1 C51 C57 -109.7(7)
C53 Ru1 C51 C57 147.0(6)
C52 Ru1 C51 C57 117.9(7)
C54 Ru1 C51 C57 -177.2(6)
C56 C51 C52 C53 -1.2(8)
C57 C51 C52 C53 180.0(5)
Ru1 C51 C52 C53 -52.4(5)
C56 C51 C52 Ru1 51.2(5)
C57 C51 C52 Ru1 -127.6(6)
N2 Ru1 C52 C51 -138.9(5)
N12 Ru1 C52 C51 58.2(4)
O1 Ru1 C52 C51 139.5(3)
C55 Ru1 C52 C51 -67.6(3)
C56 Ru1 C52 C51 -29.8(3)
C53 Ru1 C52 C51 -133.5(5)
C54 Ru1 C52 C51 -105.1(4)
N2 Ru1 C52 C53 -5.4(7)
N12 Ru1 C52 C53 -168.3(3)
O1 Ru1 C52 C53 -87.0(3)
C55 Ru1 C52 C53 65.9(3)
C56 Ru1 C52 C53 103.7(4)
C51 Ru1 C52 C53 133.5(5)
C54 Ru1 C52 C53 28.4(3)
C51 C52 C53 C54 -3.3(8)
Ru1 C52 C53 C54 -57.2(5)
C51 C52 C53 Ru1 54.0(5)
N2 Ru1 C53 C54 -49.7(4)
N12 Ru1 C53 C54 156.1(4)
O1 Ru1 C53 C54 -129.1(3)
C55 Ru1 C53 C54 30.3(3)
C56 Ru1 C53 C54 67.7(4)
C52 Ru1 C53 C54 132.8(5)
C51 Ru1 C53 C54 105.4(4)
N2 Ru1 C53 C52 177.6(3)
N12 Ru1 C53 C52 23.3(6)
O1 Ru1 C53 C52 98.2(3)
C55 Ru1 C53 C52 -102.5(4)
C56 Ru1 C53 C52 -65.0(3)
C51 Ru1 C53 C52 -27.4(3)
C54 Ru1 C53 C52 -132.8(5)
C52 C53 C54 C55 5.4(7)
Ru1 C53 C54 C55 -50.9(4)
C52 C53 C54 C58 -179.6(5)
Ru1 C53 C54 C58 124.1(5)
C52 C53 C54 Ru1 56.3(5)
N2 Ru1 C54 C53 138.0(3)
N12 Ru1 C54 C53 -135.7(7)
O1 Ru1 C54 C53 60.1(4)
C55 Ru1 C54 C53 -130.6(5)
C56 Ru1 C54 C53 -102.0(4)
C52 Ru1 C54 C53 -29.3(3)
C51 Ru1 C54 C53 -64.1(4)
N2 Ru1 C54 C55 -91.4(3)
N12 Ru1 C54 C55 -5.1(9)
O1 Ru1 C54 C55 -169.3(3)
C56 Ru1 C54 C55 28.6(3)
C53 Ru1 C54 C55 130.6(5)
C52 Ru1 C54 C55 101.3(4)
C51 Ru1 C54 C55 66.5(4)
N2 Ru1 C54 C58 21.2(5)
N12 Ru1 C54 C58 107.5(8)
O1 Ru1 C54 C58 -56.8(6)
C55 Ru1 C54 C58 112.6(6)
C56 Ru1 C54 C58 141.2(6)
C53 Ru1 C54 C58 -116.8(7)
C52 Ru1 C54 C58 -146.1(6)
C51 Ru1 C54 C58 179.0(6)
C53 C54 C55 C56 -3.5(8)
C58 C54 C55 C56 -178.6(5)
Ru1 C54 C55 C56 -55.0(5)
C53 C54 C55 Ru1 51.5(4)
C58 C54 C55 Ru1 -123.6(5)
N2 Ru1 C55 C56 -135.9(4)
N12 Ru1 C55 C56 -48.1(4)
O1 Ru1 C55 C56 155.2(4)
C53 Ru1 C55 C56 103.9(4)
C52 Ru1 C55 C56 66.1(4)
C51 Ru1 C55 C56 30.6(4)
C54 Ru1 C55 C56 133.6(5)
N2 Ru1 C55 C54 90.5(3)
N12 Ru1 C55 C54 178.3(3)
O1 Ru1 C55 C54 21.6(6)
C56 Ru1 C55 C54 -133.6(5)
C53 Ru1 C55 C54 -29.7(3)
C52 Ru1 C55 C54 -67.5(3)
C51 Ru1 C55 C54 -103.0(4)
C54 C55 C56 C51 -0.6(8)
Ru1 C55 C56 C51 -57.1(5)
C54 C55 C56 Ru1 56.5(5)
C52 C51 C56 C55 3.0(8)
C57 C51 C56 C55 -178.1(5)
Ru1 C51 C56 C55 55.7(5)
C52 C51 C56 Ru1 -52.7(5)
C57 C51 C56 Ru1 126.2(5)
N2 Ru1 C56 C55 52.5(4)
N12 Ru1 C56 C55 143.1(3)
O1 Ru1 C56 C55 -140.5(5)
C53 Ru1 C56 C55 -64.8(4)
C52 Ru1 C56 C55 -102.3(4)
C51 Ru1 C56 C55 -130.2(5)
C54 Ru1 C56 C55 -28.3(3)
N2 Ru1 C56 C51 -177.3(3)
N12 Ru1 C56 C51 -86.8(3)
O1 Ru1 C56 C51 -10.3(8)
C55 Ru1 C56 C51 130.2(5)
C53 Ru1 C56 C51 65.4(3)
C52 Ru1 C56 C51 27.9(3)
C54 Ru1 C56 C51 101.9(4)
C53 C54 C58 C59 8.3(8)
C55 C54 C58 C59 -177.0(5)
Ru1 C54 C58 C59 97.6(6)
C53 C54 C58 C60 130.7(6)
C55 C54 C58 C60 -54.6(7)
Ru1 C54 C58 C60 -140.1(5)
